data_7116983
loop_
_publ_author_name
'G. Gangadhararao'
'R. N. Prasad Tulichala'
'K. C. Kumara Swamy'

_publ_section_title
;
 Spontaneous resolution upon crystallization of allenyl-bis-phosphine
 oxides
;
_journal_name_full Chem.Commun.
_journal_page_first 7168
_journal_paper_doi 10.1039/C5cc00232J
_journal_volume 51
_journal_year 2015
_chemical_formula_sum 'C40 H31 N O4 P2'
_chemical_formula_weight 651.60
_chemical_name_systematic
; 
 ? 
;
_space_group_IT_number 19
_symmetry_cell_setting orthorhombic
_symmetry_space_group_name_Hall 'P 2ac 2ab'
_symmetry_space_group_name_H-M 'P 21 21 21'
_atom_sites_solution_hydrogens geom
_atom_sites_solution_primary direct
_atom_sites_solution_secondary difmap
_audit_creation_method SHELXL-97
_audit_update_record
;
2014-12-30 deposited with the CCDC.
2015-03-17 downloaded from the CCDC.
;
_cell_angle_alpha 90.00
_cell_angle_beta 90.00
_cell_angle_gamma 90.00
_cell_formula_units_Z 4
_cell_length_a 11.1755(11)
_cell_length_b 15.950(2)
_cell_length_c 18.117(2)
_cell_measurement_reflns_used 1393
_cell_measurement_temperature 293(2)
_cell_measurement_theta_max 20.1320
_cell_measurement_theta_min 3.1740
_cell_volume 3229.3(6)
_computing_cell_refinement 'CrysAlisPro, Oxford Diffraction Ltd.'
_computing_data_collection 'CrysAlisPro, Oxford Diffraction Ltd.'
_computing_data_reduction 'CrysAlisPro, Oxford Diffraction Ltd.'
_computing_structure_refinement 'SHELXL-97 (Sheldrick, 1997)'
_computing_structure_solution 'SHELXS-97 (Sheldrick, 1990)'
_diffrn_ambient_temperature 293(2)
_diffrn_measured_fraction_theta_full 0.998
_diffrn_measured_fraction_theta_max 0.998
_diffrn_measurement_device_type 'CCD area detector'
_diffrn_measurement_method 'phi and omega scans'
_diffrn_radiation_monochromator graphite
_diffrn_radiation_source 'fine-focus sealed tube'
_diffrn_radiation_type MoK\a
_diffrn_radiation_wavelength 0.71073
_diffrn_reflns_av_R_equivalents 0.0627
_diffrn_reflns_av_sigmaI/netI 0.1207
_diffrn_reflns_limit_h_max 11
_diffrn_reflns_limit_h_min -13
_diffrn_reflns_limit_k_max 18
_diffrn_reflns_limit_k_min -18
_diffrn_reflns_limit_l_max 21
_diffrn_reflns_limit_l_min -7
_diffrn_reflns_number 8409
_diffrn_reflns_theta_full 25.00
_diffrn_reflns_theta_max 25.00
_diffrn_reflns_theta_min 2.79
_diffrn_standards_decay_% none
_diffrn_standards_interval_count 'not applicable'
_diffrn_standards_interval_time 'not applicable'
_diffrn_standards_number 'not applicable'
_exptl_absorpt_coefficient_mu 0.179
_exptl_absorpt_correction_T_max 1.00000
_exptl_absorpt_correction_T_min 0.51410
_exptl_absorpt_correction_type multi-scan
_exptl_absorpt_process_details 'CrysAlisPro, Oxford Diffraction Ltd.'
_exptl_crystal_colour colorless
_exptl_crystal_density_diffrn 1.340
_exptl_crystal_density_method 'not measured'
_exptl_crystal_description blocks
_exptl_crystal_F_000 1360
_exptl_crystal_recrystallization_method 'Re-crystallisation from solvent: '
_exptl_crystal_size_max 0.22
_exptl_crystal_size_mid 0.20
_exptl_crystal_size_min 0.18
_refine_diff_density_max 0.291
_refine_diff_density_min -0.272
_refine_diff_density_rms 0.047
_refine_ls_abs_structure_details 'Flack H D (1983), Acta Cryst. A39, 876-881'
_refine_ls_abs_structure_Flack -0.03(16)
_refine_ls_extinction_method none
_refine_ls_goodness_of_fit_ref 1.043
_refine_ls_hydrogen_treatment constr
_refine_ls_matrix_type full
_refine_ls_number_parameters 425
_refine_ls_number_reflns 5200
_refine_ls_number_restraints 0
_refine_ls_restrained_S_all 1.043
_refine_ls_R_factor_all 0.1305
_refine_ls_R_factor_gt 0.0765
_refine_ls_shift/su_max 0.000
_refine_ls_shift/su_mean 0.000
_refine_ls_structure_factor_coef Fsqd
_refine_ls_weighting_details 'calc w=1/[\s^2^(Fo^2^)+(0.0383P)^2^+0.0000P] where P=(Fo^2^+2Fc^2^)/3'
_refine_ls_weighting_scheme calc
_refine_ls_wR_factor_gt 0.1258
_refine_ls_wR_factor_ref 0.1471
_reflns_number_gt 3242
_reflns_number_total 5200
_reflns_threshold_expression >2sigma(I)
_cod_data_source_file c5cc00232j2.cif
_cod_data_source_block compound-9
_cod_original_cell_volume 3229.3(7)
_cod_original_sg_symbol_H-M P2(1)2(1)2(1)
_cod_database_code 7116983

loop_
_symmetry_equiv_pos_as_xyz
'x, y, z'
'-x+1/2, -y, z+1/2'
'-x, y+1/2, -z+1/2'
'x+1/2, -y+1/2, -z'

loop_
_atom_site_label
_atom_site_type_symbol
_atom_site_fract_x
_atom_site_fract_y
_atom_site_fract_z
_atom_site_U_iso_or_equiv
_atom_site_adp_type
_atom_site_occupancy
_atom_site_symmetry_multiplicity
_atom_site_calc_flag
_atom_site_refinement_flags
_atom_site_disorder_assembly
_atom_site_disorder_group
P1 P 0.06547(14) 0.41795(9) 0.89769(10) 0.0431(4) Uani 1 1 d . . .
P2 P 0.37881(14) 0.62367(9) 0.89292(10) 0.0460(4) Uani 1 1 d . . .
O1 O -0.0295(3) 0.3659(2) 0.8655(2) 0.0566(12) Uani 1 1 d . . .
C21 C 0.2563(6) 0.4976(4) 0.8349(3) 0.0451(16) Uani 1 1 d . . .
O2 O 0.3896(4) 0.6078(2) 0.9724(2) 0.0619(12) Uani 1 1 d . . .
C23 C 0.5115(5) 0.6726(4) 0.8561(3) 0.0435(16) Uani 1 1 d . . .
C13 C 0.0783(5) 0.4998(3) 0.7596(4) 0.0449(16) Uani 1 1 d . . .
C22 C 0.3629(5) 0.5256(3) 0.8414(3) 0.0385(15) Uani 1 1 d . . .
C1 C 0.1779(5) 0.3588(3) 0.9447(4) 0.0457(16) Uani 1 1 d . . .
C20 C 0.1430(5) 0.4757(3) 0.8266(3) 0.0398(15) Uani 1 1 d . . .
C7 C 0.0102(5) 0.4936(3) 0.9607(3) 0.0444(16) Uani 1 1 d . . .
C29 C 0.2539(5) 0.6859(4) 0.8677(4) 0.0478(17) Uani 1 1 d . . .
C35 C 0.4732(5) 0.4789(4) 0.8233(4) 0.0447(16) Uani 1 1 d . . .
C12 C -0.1078(6) 0.4974(4) 0.9757(4) 0.0565(18) Uani 1 1 d . . .
H12 H -0.1600 0.4602 0.9528 0.068 Uiso 1 1 calc R . .
C14 C 0.1276(6) 0.4842(4) 0.6903(3) 0.0590(18) Uani 1 1 d . . .
H14 H 0.1997 0.4555 0.6860 0.071 Uiso 1 1 calc R . .
C19 C -0.0292(6) 0.5394(4) 0.7649(4) 0.0595(19) Uani 1 1 d . . .
H19 H -0.0648 0.5478 0.8107 0.071 Uiso 1 1 calc R . .
O3 O 0.4093(5) 0.5660(4) 0.6973(3) 0.0960(18) Uani 1 1 d . . .
C34 C 0.2101(6) 0.6908(4) 0.7979(4) 0.059(2) Uani 1 1 d . . .
H34 H 0.2447 0.6583 0.7609 0.071 Uiso 1 1 calc R . .
C40 C 0.5454(6) 0.4904(4) 0.7634(4) 0.0562(19) Uani 1 1 d . . .
C30 C 0.2015(6) 0.7330(4) 0.9226(5) 0.065(2) Uani 1 1 d . . .
H30 H 0.2297 0.7295 0.9708 0.078 Uiso 1 1 calc R . .
C33 C 0.1168(7) 0.7421(4) 0.7807(5) 0.073(2) Uani 1 1 d . . .
H33 H 0.0877 0.7449 0.7327 0.088 Uiso 1 1 calc R . .
C16 C -0.0369(7) 0.5533(5) 0.6331(4) 0.067(2) Uani 1 1 d . . .
C8 C 0.0851(6) 0.5482(4) 0.9969(4) 0.0626(19) Uani 1 1 d . . .
H8 H 0.1668 0.5462 0.9874 0.075 Uiso 1 1 calc R . .
C10 C -0.0759(8) 0.6082(4) 1.0599(5) 0.079(2) Uani 1 1 d . . .
H10 H -0.1053 0.6467 1.0939 0.095 Uiso 1 1 calc R . .
C2 C 0.1921(7) 0.3610(4) 1.0189(4) 0.070(2) Uani 1 1 d . . .
H2 H 0.1444 0.3959 1.0476 0.084 Uiso 1 1 calc R . .
C15 C 0.0693(7) 0.5113(4) 0.6291(4) 0.067(2) Uani 1 1 d . . .
H15 H 0.1027 0.5010 0.5830 0.081 Uiso 1 1 calc R . .
C6 C 0.2421(6) 0.3021(4) 0.9050(5) 0.077(2) Uani 1 1 d . . .
H6 H 0.2299 0.2975 0.8544 0.092 Uiso 1 1 calc R . .
C31 C 0.1073(7) 0.7850(5) 0.9060(6) 0.092(3) Uani 1 1 d . . .
H31 H 0.0718 0.8170 0.9429 0.111 Uiso 1 1 calc R . .
C24 C 0.6185(6) 0.6520(4) 0.8879(4) 0.0617(18) Uani 1 1 d . . .
H24 H 0.6202 0.6133 0.9262 0.074 Uiso 1 1 calc R . .
C36 C 0.5115(6) 0.4226(4) 0.8747(4) 0.0601(19) Uani 1 1 d . . .
H36 H 0.4653 0.4124 0.9164 0.072 Uiso 1 1 calc R . .
C39 C 0.6519(6) 0.4496(5) 0.7546(5) 0.068(2) Uani 1 1 d . . .
H39 H 0.6980 0.4594 0.7127 0.082 Uiso 1 1 calc R . .
C9 C 0.0427(8) 0.6052(4) 1.0462(4) 0.074(2) Uani 1 1 d . . .
H9 H 0.0948 0.6416 1.0701 0.088 Uiso 1 1 calc R . .
N1 N 0.5147(7) 0.5487(4) 0.7058(4) 0.076(2) Uani 1 1 d . . .
C11 C -0.1525(7) 0.5563(5) 1.0252(4) 0.075(2) Uani 1 1 d . . .
H11 H -0.2343 0.5597 1.0342 0.090 Uiso 1 1 calc R . .
C37 C 0.6189(8) 0.3804(5) 0.8652(5) 0.089(3) Uani 1 1 d . . .
H37 H 0.6421 0.3409 0.9002 0.106 Uiso 1 1 calc R . .
C18 C -0.0850(6) 0.5672(4) 0.7009(4) 0.071(2) Uani 1 1 d . . .
H18 H -0.1571 0.5961 0.7045 0.085 Uiso 1 1 calc R . .
C28 C 0.5085(6) 0.7318(4) 0.8014(4) 0.0593(19) Uani 1 1 d . . .
H28 H 0.4360 0.7472 0.7802 0.071 Uiso 1 1 calc R . .
C27 C 0.6125(8) 0.7682(4) 0.7782(5) 0.078(2) Uani 1 1 d . . .
H27 H 0.6104 0.8083 0.7410 0.093 Uiso 1 1 calc R . .
C26 C 0.7185(7) 0.7466(5) 0.8088(5) 0.083(3) Uani 1 1 d . . .
H26 H 0.7888 0.7717 0.7924 0.100 Uiso 1 1 calc R . .
C25 C 0.7227(7) 0.6874(5) 0.8643(5) 0.079(2) Uani 1 1 d . . .
H25 H 0.7954 0.6719 0.8852 0.095 Uiso 1 1 calc R . .
O4 O 0.5916(6) 0.5793(4) 0.6674(4) 0.120(2) Uani 1 1 d . . .
C17 C -0.0958(8) 0.5862(5) 0.5651(5) 0.121(3) Uani 1 1 d . . .
H17A H -0.1776 0.6000 0.5758 0.181 Uiso 1 1 calc R . .
H17B H -0.0933 0.5442 0.5271 0.181 Uiso 1 1 calc R . .
H17C H -0.0545 0.6355 0.5485 0.181 Uiso 1 1 calc R . .
C5 C 0.3251(9) 0.2514(5) 0.9393(6) 0.102(3) Uani 1 1 d . . .
H5 H 0.3694 0.2133 0.9117 0.122 Uiso 1 1 calc R . .
C4 C 0.3422(8) 0.2567(5) 1.0122(7) 0.098(4) Uani 1 1 d . . .
H4 H 0.3985 0.2227 1.0351 0.117 Uiso 1 1 calc R . .
C38 C 0.6908(8) 0.3950(5) 0.8066(6) 0.093(3) Uani 1 1 d . . .
H38 H 0.7646 0.3685 0.8021 0.111 Uiso 1 1 calc R . .
C3 C 0.2787(8) 0.3106(5) 1.0517(5) 0.091(3) Uani 1 1 d . . .
H3A H 0.2922 0.3148 1.1022 0.109 Uiso 1 1 calc R . .
C32 C 0.0662(7) 0.7898(5) 0.8360(7) 0.091(3) Uani 1 1 d . . .
H32 H 0.0031 0.8257 0.8249 0.109 Uiso 1 1 calc R . .

loop_
_atom_site_aniso_label
_atom_site_aniso_U_11
_atom_site_aniso_U_22
_atom_site_aniso_U_33
_atom_site_aniso_U_23
_atom_site_aniso_U_13
_atom_site_aniso_U_12
P1 0.0416(9) 0.0438(8) 0.0438(10) 0.0009(9) 0.0006(9) -0.0051(8)
P2 0.0431(9) 0.0488(9) 0.0461(11) 0.0011(9) -0.0037(9) 0.0003(8)
O1 0.055(3) 0.062(3) 0.052(3) 0.008(2) -0.004(2) -0.015(2)
C21 0.055(4) 0.043(3) 0.037(4) 0.006(3) 0.001(3) 0.005(3)
O2 0.074(3) 0.069(3) 0.043(3) 0.005(2) -0.008(2) -0.006(2)
C23 0.038(4) 0.045(4) 0.048(4) -0.010(3) -0.004(3) 0.002(3)
C13 0.039(4) 0.047(3) 0.049(4) -0.003(3) -0.004(3) -0.008(3)
C22 0.034(4) 0.044(3) 0.038(4) 0.014(3) -0.004(3) -0.010(3)
C1 0.056(4) 0.036(3) 0.046(4) 0.006(3) -0.004(4) -0.001(3)
C20 0.044(4) 0.038(3) 0.038(4) 0.001(3) -0.009(3) 0.001(3)
C7 0.046(4) 0.044(4) 0.043(4) 0.008(3) -0.001(3) -0.001(3)
C29 0.045(4) 0.037(4) 0.061(5) 0.001(3) -0.003(4) -0.007(3)
C35 0.036(4) 0.056(4) 0.042(4) -0.002(3) 0.003(3) -0.003(3)
C12 0.045(4) 0.060(4) 0.064(5) 0.007(4) -0.003(4) 0.004(4)
C14 0.074(5) 0.068(4) 0.035(4) 0.006(4) -0.007(4) -0.012(4)
C19 0.047(4) 0.087(5) 0.045(4) 0.018(4) 0.000(4) 0.005(4)
O3 0.086(4) 0.127(4) 0.075(4) 0.029(4) 0.015(3) 0.013(4)
C34 0.046(4) 0.059(4) 0.073(6) 0.013(4) -0.009(4) 0.004(4)
C40 0.054(5) 0.044(4) 0.070(5) -0.002(4) -0.016(4) -0.007(4)
C30 0.059(5) 0.050(4) 0.087(6) -0.006(4) 0.000(5) -0.001(4)
C33 0.065(6) 0.066(5) 0.089(7) 0.023(5) -0.019(5) -0.004(5)
C16 0.077(6) 0.083(5) 0.040(5) 0.011(4) -0.013(4) -0.028(5)
C8 0.067(5) 0.059(4) 0.062(5) -0.007(4) 0.016(4) -0.004(4)
C10 0.102(7) 0.054(4) 0.082(6) 0.000(4) 0.030(6) 0.012(5)
C2 0.096(6) 0.055(4) 0.058(5) 0.003(4) -0.010(5) 0.013(4)
C15 0.070(5) 0.088(5) 0.043(5) 0.001(4) 0.006(4) -0.013(5)
C6 0.089(6) 0.062(4) 0.079(6) -0.003(5) 0.012(5) 0.032(4)
C31 0.069(6) 0.066(5) 0.141(10) -0.027(6) 0.006(6) 0.004(5)
C24 0.050(4) 0.074(4) 0.061(5) 0.006(4) -0.006(4) -0.006(4)
C36 0.050(4) 0.060(4) 0.070(6) -0.006(4) -0.008(4) 0.014(4)
C39 0.049(5) 0.079(5) 0.078(6) -0.029(5) 0.009(4) 0.006(4)
C9 0.101(6) 0.050(4) 0.070(6) -0.009(4) 0.013(5) -0.005(4)
N1 0.067(5) 0.078(4) 0.084(6) -0.013(4) 0.025(4) 0.000(4)
C11 0.063(5) 0.081(5) 0.082(6) -0.001(5) 0.014(5) 0.022(5)
C37 0.077(6) 0.083(5) 0.106(8) -0.019(5) -0.027(6) 0.026(5)
C18 0.041(4) 0.093(5) 0.078(6) 0.017(5) -0.007(4) 0.000(4)
C28 0.058(5) 0.062(4) 0.058(5) 0.010(4) -0.007(4) -0.007(4)
C27 0.071(6) 0.079(5) 0.084(6) 0.020(4) 0.001(5) -0.011(5)
C26 0.055(6) 0.092(6) 0.102(8) -0.002(6) 0.018(5) -0.013(5)
C25 0.048(5) 0.086(6) 0.104(8) -0.005(5) -0.004(5) -0.004(4)
O4 0.112(5) 0.120(4) 0.129(6) 0.015(4) 0.063(4) -0.006(4)
C17 0.120(8) 0.161(8) 0.082(7) 0.031(7) -0.034(6) -0.010(7)
C5 0.102(8) 0.077(6) 0.127(10) 0.009(7) 0.012(7) 0.028(5)
C4 0.083(7) 0.056(5) 0.154(11) 0.035(7) -0.030(8) 0.007(5)
C38 0.067(6) 0.087(6) 0.125(9) -0.053(6) -0.014(6) 0.024(5)
C3 0.122(8) 0.074(6) 0.077(7) 0.023(5) -0.042(6) -0.003(6)
C32 0.058(5) 0.059(5) 0.155(10) 0.010(6) -0.022(7) 0.016(4)

loop_
_atom_type_symbol
_atom_type_description
_atom_type_scat_dispersion_real
_atom_type_scat_dispersion_imag
_atom_type_scat_source
C C 0.0033 0.0016 'International Tables Vol C Tables 4.2.6.8 and 6.1.1.4'
H H 0.0000 0.0000 'International Tables Vol C Tables 4.2.6.8 and 6.1.1.4'
N N 0.0061 0.0033 'International Tables Vol C Tables 4.2.6.8 and 6.1.1.4'
O O 0.0106 0.0060 'International Tables Vol C Tables 4.2.6.8 and 6.1.1.4'
P P 0.1023 0.0942 'International Tables Vol C Tables 4.2.6.8 and 6.1.1.4'

loop_
_geom_angle_atom_site_label_1
_geom_angle_atom_site_label_2
_geom_angle_atom_site_label_3
_geom_angle
_geom_angle_site_symmetry_1
_geom_angle_site_symmetry_3
O1 P1 C7 112.9(3) . .
O1 P1 C1 113.6(2) . .
C7 P1 C1 107.3(3) . .
O1 P1 C20 110.6(3) . .
C7 P1 C20 106.3(3) . .
C1 P1 C20 105.8(3) . .
O2 P2 C29 114.5(3) . .
O2 P2 C23 111.7(3) . .
C29 P2 C23 108.1(3) . .
O2 P2 C22 111.2(2) . .
C29 P2 C22 105.7(3) . .
C23 P2 C22 105.2(3) . .
C22 C21 C20 174.8(7) . .
C24 C23 C28 119.4(6) . .
C24 C23 P2 117.4(5) . .
C28 C23 P2 123.1(5) . .
C19 C13 C14 119.7(7) . .
C19 C13 C20 120.0(6) . .
C14 C13 C20 120.3(6) . .
C21 C22 C35 125.5(5) . .
C21 C22 P2 115.9(5) . .
C35 C22 P2 117.6(4) . .
C2 C1 C6 118.8(6) . .
C2 C1 P1 122.8(5) . .
C6 C1 P1 118.0(5) . .
C21 C20 C13 119.9(6) . .
C21 C20 P1 120.9(5) . .
C13 C20 P1 119.2(4) . .
C12 C7 C8 118.1(6) . .
C12 C7 P1 120.1(5) . .
C8 C7 P1 121.8(5) . .
C34 C29 C30 119.2(6) . .
C34 C29 P2 123.7(6) . .
C30 C29 P2 117.0(6) . .
C36 C35 C40 116.5(6) . .
C36 C35 C22 116.3(6) . .
C40 C35 C22 127.1(6) . .
C7 C12 C11 120.8(7) . .
C7 C12 H12 119.6 . .
C11 C12 H12 119.6 . .
C15 C14 C13 119.3(7) . .
C15 C14 H14 120.3 . .
C13 C14 H14 120.3 . .
C13 C19 C18 119.1(7) . .
C13 C19 H19 120.5 . .
C18 C19 H19 120.5 . .
C29 C34 C33 121.5(7) . .
C29 C34 H34 119.3 . .
C33 C34 H34 119.3 . .
C35 C40 C39 122.9(7) . .
C35 C40 N1 121.5(7) . .
C39 C40 N1 115.5(7) . .
C31 C30 C29 119.8(8) . .
C31 C30 H30 120.1 . .
C29 C30 H30 120.1 . .
C34 C33 C32 118.7(8) . .
C34 C33 H33 120.6 . .
C32 C33 H33 120.6 . .
C18 C16 C15 118.2(7) . .
C18 C16 C17 121.0(8) . .
C15 C16 C17 120.8(8) . .
C9 C8 C7 121.6(7) . .
C9 C8 H8 119.2 . .
C7 C8 H8 119.2 . .
C11 C10 C9 121.0(8) . .
C11 C10 H10 119.5 . .
C9 C10 H10 119.5 . .
C1 C2 C3 119.3(7) . .
C1 C2 H2 120.3 . .
C3 C2 H2 120.3 . .
C14 C15 C16 122.1(7) . .
C14 C15 H15 119.0 . .
C16 C15 H15 119.0 . .
C1 C6 C5 120.4(8) . .
C1 C6 H6 119.8 . .
C5 C6 H6 119.8 . .
C32 C31 C30 120.0(8) . .
C32 C31 H31 120.0 . .
C30 C31 H31 120.0 . .
C25 C24 C23 121.1(7) . .
C25 C24 H24 119.5 . .
C23 C24 H24 119.5 . .
C35 C36 C37 120.5(7) . .
C35 C36 H36 119.7 . .
C37 C36 H36 119.7 . .
C38 C39 C40 120.3(8) . .
C38 C39 H39 119.8 . .
C40 C39 H39 119.8 . .
C10 C9 C8 119.2(7) . .
C10 C9 H9 120.4 . .
C8 C9 H9 120.4 . .
O4 N1 O3 121.5(8) . .
O4 N1 C40 120.6(7) . .
O3 N1 C40 117.9(7) . .
C10 C11 C12 119.3(7) . .
C10 C11 H11 120.4 . .
C12 C11 H11 120.4 . .
C38 C37 C36 121.8(9) . .
C38 C37 H37 119.1 . .
C36 C37 H37 119.1 . .
C16 C18 C19 121.6(7) . .
C16 C18 H18 119.2 . .
C19 C18 H18 119.2 . .
C27 C28 C23 119.7(7) . .
C27 C28 H28 120.1 . .
C23 C28 H28 120.1 . .
C26 C27 C28 120.7(7) . .
C26 C27 H27 119.6 . .
C28 C27 H27 119.6 . .
C27 C26 C25 120.2(8) . .
C27 C26 H26 119.9 . .
C25 C26 H26 119.9 . .
C24 C25 C26 118.9(7) . .
C24 C25 H25 120.6 . .
C26 C25 H25 120.6 . .
C16 C17 H17A 109.5 . .
C16 C17 H17B 109.5 . .
H17A C17 H17B 109.5 . .
C16 C17 H17C 109.5 . .
H17A C17 H17C 109.5 . .
H17B C17 H17C 109.5 . .
C4 C5 C6 120.3(9) . .
C4 C5 H5 119.9 . .
C6 C5 H5 119.9 . .
C3 C4 C5 119.9(9) . .
C3 C4 H4 120.0 . .
C5 C4 H4 120.0 . .
C37 C38 C39 117.8(8) . .
C37 C38 H38 121.1 . .
C39 C38 H38 121.1 . .
C4 C3 C2 121.1(9) . .
C4 C3 H3A 119.4 . .
C2 C3 H3A 119.4 . .
C31 C32 C33 120.7(8) . .
C31 C32 H32 119.6 . .
C33 C32 H32 119.6 . .

loop_
_geom_bond_atom_site_label_1
_geom_bond_atom_site_label_2
_geom_bond_distance
_geom_bond_site_symmetry_2
P1 O1 1.468(4) .
P1 C7 1.772(6) .
P1 C1 1.788(6) .
P1 C20 1.806(6) .
P2 O2 1.467(4) .
P2 C29 1.773(6) .
P2 C23 1.803(6) .
P2 C22 1.829(6) .
C21 C22 1.278(8) .
C21 C20 1.322(8) .
C23 C24 1.367(8) .
C23 C28 1.369(7) .
C13 C19 1.361(8) .
C13 C14 1.393(8) .
C13 C20 1.463(8) .
C22 C35 1.478(8) .
C1 C2 1.352(8) .
C1 C6 1.360(8) .
C7 C12 1.348(8) .
C7 C8 1.375(8) .
C29 C34 1.360(8) .
C29 C30 1.377(8) .
C35 C36 1.363(8) .
C35 C40 1.365(8) .
C12 C11 1.390(9) .
C12 H12 0.9300 .
C14 C15 1.356(8) .
C14 H14 0.9300 .
C19 C18 1.390(8) .
C19 H19 0.9300 .
O3 N1 1.220(7) .
C34 C33 1.362(9) .
C34 H34 0.9300 .
C40 C39 1.366(9) .
C40 N1 1.438(9) .
C30 C31 1.375(9) .
C30 H30 0.9300 .
C33 C32 1.379(10) .
C33 H33 0.9300 .
C16 C18 1.359(9) .
C16 C15 1.364(9) .
C16 C17 1.492(9) .
C8 C9 1.359(8) .
C8 H8 0.9300 .
C10 C11 1.347(9) .
C10 C9 1.350(9) .
C10 H10 0.9300 .
C2 C3 1.392(10) .
C2 H2 0.9300 .
C15 H15 0.9300 .
C6 C5 1.379(11) .
C6 H6 0.9300 .
C31 C32 1.351(11) .
C31 H31 0.9300 .
C24 C25 1.363(9) .
C24 H24 0.9300 .
C36 C37 1.386(9) .
C36 H36 0.9300 .
C39 C38 1.354(10) .
C39 H39 0.9300 .
C9 H9 0.9300 .
N1 O4 1.208(7) .
C11 H11 0.9300 .
C37 C38 1.353(10) .
C37 H37 0.9300 .
C18 H18 0.9300 .
C28 C27 1.365(9) .
C28 H28 0.9300 .
C27 C26 1.353(10) .
C27 H27 0.9300 .
C26 C25 1.379(10) .
C26 H26 0.9300 .
C25 H25 0.9300 .
C17 H17A 0.9600 .
C17 H17B 0.9600 .
C17 H17C 0.9600 .
C5 C4 1.336(12) .
C5 H5 0.9300 .
C4 C3 1.324(11) .
C4 H4 0.9300 .
C38 H38 0.9300 .
C3 H3A 0.9300 .
C32 H32 0.9300 .
